data_7711849
loop_
_publ_author_name
'Heydari, Neda'
'Bikas, Rahman'
'Siczek, Milosz'
'Lis, Tadeusz'

_publ_section_title
;
 Green carbon-carbon homocoupling of terminal alkynes by a silica
 supported Cu(II)-hydrazone coordination compound.
;
_journal_issue 2
_journal_name_full 'Dalton transactions (Cambridge, England : 2003)'
_journal_page_first 421
_journal_page_last 433
_journal_paper_doi 10.1039/d2dt03054c
_journal_volume 52
_journal_year 2023
_chemical_formula_moiety 'C16 H22 O2'
_chemical_formula_sum 'C16 H22 O2'
_chemical_formula_weight 246.33
_space_group_crystal_system monoclinic
_space_group_IT_number 14
_space_group_name_Hall '-P 2ybc'
_space_group_name_H-M_alt 'P 1 21/c 1'
_atom_sites_solution_hydrogens geom
_audit_creation_method SHELXL-2013
_audit_update_record
;
2022-09-19 deposited with the CCDC.	2022-11-28 downloaded from the CCDC.
;
_cell_angle_alpha 90
_cell_angle_beta 118.47(4)
_cell_angle_gamma 90
_cell_formula_units_Z 6
_cell_length_a 11.608(3)
_cell_length_b 17.840(4)
_cell_length_c 11.947(3)
_cell_measurement_reflns_used 12124
_cell_measurement_temperature 100(3)
_cell_measurement_theta_max 25
_cell_measurement_theta_min 2.9
_cell_volume 2174.9(12)
_computing_cell_refinement 'CrysAlisRED (Oxford Diffraction, 2007)'
_computing_data_collection 'CrysAlisCCD (Oxford Diffraction, 2003)'
_computing_data_reduction CrysAlisRED
_computing_structure_refinement 'SHELXL-2013 (Sheldrick, 2013)'
_computing_structure_solution 'SHELXS-97 (Sheldrick, 1990)'
_diffrn_ambient_temperature 100(2)
_diffrn_measured_fraction_theta_full 0.999
_diffrn_measured_fraction_theta_max 0.986
_diffrn_measurement_device_type
;
Kuma KM4 kappa-geometry diffractometer with a CCD detector
;
_diffrn_measurement_method /w
_diffrn_radiation_source 'normal-focus sealed tube'
_diffrn_radiation_type MoK\a
_diffrn_radiation_wavelength 0.71073
_diffrn_reflns_av_R_equivalents 0.0702
_diffrn_reflns_av_unetI/netI 0.0420
_diffrn_reflns_Laue_measured_fraction_full 0.999
_diffrn_reflns_Laue_measured_fraction_max 0.986
_diffrn_reflns_limit_h_max 15
_diffrn_reflns_limit_h_min -14
_diffrn_reflns_limit_k_max 24
_diffrn_reflns_limit_k_min -24
_diffrn_reflns_limit_l_max 12
_diffrn_reflns_limit_l_min -16
_diffrn_reflns_number 25001
_diffrn_reflns_point_group_measured_fraction_full 0.999
_diffrn_reflns_point_group_measured_fraction_max 0.986
_diffrn_reflns_theta_full 25.500
_diffrn_reflns_theta_max 29.000
_diffrn_reflns_theta_min 2.996
_exptl_absorpt_coefficient_mu 0.072
_exptl_absorpt_correction_type none
_exptl_crystal_colour colorless
_exptl_crystal_density_diffrn 1.128
_exptl_crystal_description block
_exptl_crystal_F_000 804
_exptl_crystal_size_max 0.510
_exptl_crystal_size_mid 0.420
_exptl_crystal_size_min 0.190
_refine_diff_density_max 0.394
_refine_diff_density_min -0.345
_refine_diff_density_rms 0.067
_refine_ls_extinction_method none
_refine_ls_goodness_of_fit_ref 1.048
_refine_ls_hydrogen_treatment constr
_refine_ls_matrix_type full
_refine_ls_number_parameters 249
_refine_ls_number_reflns 5697
_refine_ls_number_restraints 0
_refine_ls_restrained_S_all 1.048
_refine_ls_R_factor_all 0.0631
_refine_ls_R_factor_gt 0.0527
_refine_ls_shift/su_max 0.001
_refine_ls_shift/su_mean 0.000
_refine_ls_structure_factor_coef Fsqd
_refine_ls_weighting_details
;
 w=1/[\s^2^(Fo^2^)+(0.0819P)^2^+0.4931P]
 where P=(Fo^2^+2Fc^2^)/3
;
_refine_ls_weighting_scheme calc
_refine_ls_wR_factor_gt 0.1362
_refine_ls_wR_factor_ref 0.1475
_reflns_Friedel_coverage 0.000
_reflns_number_gt 4729
_reflns_number_total 5697
_reflns_threshold_expression 'I > 2\s(I)'
_cod_data_source_file d2dt03054c2.cif
_cod_data_source_block ftcat63
_cod_depositor_comments 'Adding full bibliography for 7711848--7711849.cif.'
_cod_original_sg_symbol_H-M 'P 21/c'
_cod_database_code 7711849
_shelx_space_group_comment
;
The symmetry employed for this shelxl refinement is uniquely defined
by the following loop, which should always be used as a source of
symmetry information in preference to the above space-group names.
They are only intended as comments.
;
_shelx_estimated_absorpt_t_min 0.964
_shelx_estimated_absorpt_t_max 0.986
_shelxl_version_number 2013-2

loop_
_space_group_symop_operation_xyz
'x, y, z'
'-x, y+1/2, -z+1/2'
'-x, -y, -z'
'x, -y-1/2, z-1/2'

loop_
_atom_site_label
_atom_site_type_symbol
_atom_site_fract_x
_atom_site_fract_y
_atom_site_fract_z
_atom_site_U_iso_or_equiv
_atom_site_adp_type
_atom_site_occupancy
_atom_site_site_symmetry_order
_atom_site_calc_flag
_atom_site_refinement_flags_posn
_atom_site_refinement_flags_adp
_atom_site_refinement_flags_occupancy
_atom_site_disorder_assembly
_atom_site_disorder_group
O1A O 0.45397(8) 0.87881(5) 1.05354(8) 0.01814(19) Uani 1 1 d . . . . .
H1A H 0.4222 0.8916 0.9768 0.027 Uiso 1 1 calc R U . . .
C1A C 0.56925(11) 0.83371(6) 1.08866(11) 0.0142(2) Uani 1 1 d . . . . .
C2A C 0.62837(12) 0.81787(7) 1.23189(11) 0.0188(2) Uani 1 1 d . . . . .
H2A1 H 0.6429 0.8659 1.2783 0.023 Uiso 1 1 calc R U . . .
H2A2 H 0.5657 0.7878 1.2474 0.023 Uiso 1 1 calc R U . . .
C3A C 0.75821(12) 0.77563(7) 1.28306(12) 0.0231(3) Uani 1 1 d . . . . .
H3A1 H 0.7424 0.7254 1.2431 0.028 Uiso 1 1 calc R U . . .
H3A2 H 0.7957 0.7687 1.3761 0.028 Uiso 1 1 calc R U . . .
C4A C 0.85587(13) 0.81837(8) 1.25531(14) 0.0269(3) Uani 1 1 d . . . . .
H4A1 H 0.9373 0.7887 1.2854 0.032 Uiso 1 1 calc R U . . .
H4A2 H 0.8784 0.8665 1.3022 0.032 Uiso 1 1 calc R U . . .
C5A C 0.79826(12) 0.83360(8) 1.11257(13) 0.0231(3) Uani 1 1 d . . . . .
H5A1 H 0.7837 0.7854 1.0666 0.028 Uiso 1 1 calc R U . . .
H5A2 H 0.8613 0.8634 1.0972 0.028 Uiso 1 1 calc R U . . .
C6A C 0.66832(12) 0.87617(7) 1.06122(12) 0.0193(2) Uani 1 1 d . . . . .
H6A1 H 0.6311 0.8832 0.9682 0.023 Uiso 1 1 calc R U . . .
H6A2 H 0.6845 0.9264 1.1012 0.023 Uiso 1 1 calc R U . . .
C7A C 0.52872(11) 0.76277(6) 1.01601(11) 0.0148(2) Uani 1 1 d . . . . .
C8A C 0.48979(11) 0.70548(6) 0.95538(11) 0.0156(2) Uani 1 1 d . . . . .
C8B C 0.44229(11) 0.64109(6) 0.88450(11) 0.0158(2) Uani 1 1 d . . . . .
C9B C 0.40212(11) 0.58497(6) 0.82151(11) 0.0153(2) Uani 1 1 d . . . . .
O1B O 0.45326(8) 0.50335(4) 0.69558(8) 0.01649(19) Uani 1 1 d . . . . .
H1B H 0.4565 0.5406 0.6541 0.055(6) Uiso 1 1 calc R . . . .
C1B C 0.35995(11) 0.51733(6) 0.73961(11) 0.0147(2) Uani 1 1 d . . . . .
C2B C 0.22286(12) 0.52931(7) 0.62564(12) 0.0203(2) Uani 1 1 d . . . . .
H2B1 H 0.2229 0.5756 0.5800 0.024 Uiso 1 1 calc R U . . .
H2B2 H 0.2013 0.4867 0.5658 0.024 Uiso 1 1 calc R U . . .
C3B C 0.11833(13) 0.53568(9) 0.66865(15) 0.0313(3) Uani 1 1 d . . . . .
H3B1 H 0.1355 0.5807 0.7227 0.038 Uiso 1 1 calc R U . . .
H3B2 H 0.0310 0.5415 0.5932 0.038 Uiso 1 1 calc R U . . .
C4B C 0.11867(16) 0.46614(9) 0.74362(18) 0.0378(4) Uani 1 1 d . . . . .
H4B1 H 0.0537 0.4726 0.7743 0.045 Uiso 1 1 calc R U . . .
H4B2 H 0.0927 0.4218 0.6869 0.045 Uiso 1 1 calc R U . . .
C5B C 0.25401(16) 0.45286(8) 0.85710(16) 0.0313(3) Uani 1 1 d . . . . .
H5B1 H 0.2530 0.4056 0.9001 0.038 Uiso 1 1 calc R U . . .
H5B2 H 0.2751 0.4943 0.9190 0.038 Uiso 1 1 calc R U . . .
C6B C 0.35989(13) 0.44813(7) 0.81590(13) 0.0212(3) Uani 1 1 d . . . . .
H6B1 H 0.3452 0.4027 0.7631 0.025 Uiso 1 1 calc R U . . .
H6B2 H 0.4467 0.4433 0.8924 0.025 Uiso 1 1 calc R U . . .
O1C O 0.65598(8) 0.42658(5) 0.69379(8) 0.01782(19) Uani 1 1 d . . . . .
H1C H 0.6025 0.4474 0.7124 0.041(5) Uiso 1 1 calc R . . . .
C1C C 0.75303(10) 0.38726(6) 0.80317(11) 0.0146(2) Uani 1 1 d . . . . .
C2C C 0.81337(12) 0.32786(7) 0.75373(13) 0.0235(3) Uani 1 1 d . . . . .
H2C1 H 0.7427 0.2963 0.6894 0.028 Uiso 1 1 calc R U . . .
H2C2 H 0.8586 0.3531 0.7118 0.028 Uiso 1 1 calc R U . . .
C3C C 0.91123(13) 0.27795(8) 0.86154(15) 0.0305(3) Uani 1 1 d . . . . .
H3C1 H 0.9436 0.2383 0.8255 0.037 Uiso 1 1 calc R U . . .
H3C2 H 0.9873 0.3085 0.9207 0.037 Uiso 1 1 calc R U . . .
C4C C 0.84825(15) 0.24180(8) 0.93458(17) 0.0357(4) Uani 1 1 d . . . . .
H4C1 H 0.7794 0.2064 0.8780 0.043 Uiso 1 1 calc R U . . .
H4C2 H 0.9153 0.2130 1.0073 0.043 Uiso 1 1 calc R U . . .
C5C C 0.78792(13) 0.30019(8) 0.98389(14) 0.0288(3) Uani 1 1 d . . . . .
H5C1 H 0.8581 0.3321 1.0481 0.035 Uiso 1 1 calc R U . . .
H5C2 H 0.7429 0.2747 1.0258 0.035 Uiso 1 1 calc R U . . .
C6C C 0.68984(11) 0.34934(7) 0.87553(13) 0.0208(3) Uani 1 1 d . . . . .
H6C1 H 0.6553 0.3882 0.9108 0.025 Uiso 1 1 calc R U . . .
H6C2 H 0.6152 0.3181 0.8158 0.025 Uiso 1 1 calc R U . . .
C7C C 0.85676(12) 0.43985(6) 0.88760(12) 0.0180(2) Uani 1 1 d . . . . .
C8C C 0.94778(12) 0.47801(7) 0.95917(12) 0.0204(3) Uani 1 1 d . . . . .

loop_
_atom_site_aniso_label
_atom_site_aniso_U_11
_atom_site_aniso_U_22
_atom_site_aniso_U_33
_atom_site_aniso_U_23
_atom_site_aniso_U_13
_atom_site_aniso_U_12
O1A 0.0189(4) 0.0191(4) 0.0145(4) -0.0006(3) 0.0064(3) 0.0055(3)
C1A 0.0134(5) 0.0139(5) 0.0148(5) -0.0017(4) 0.0063(4) -0.0001(4)
C2A 0.0196(5) 0.0219(6) 0.0140(6) -0.0008(4) 0.0072(5) 0.0005(4)
C3A 0.0216(6) 0.0263(6) 0.0170(6) 0.0040(5) 0.0056(5) 0.0041(5)
C4A 0.0162(6) 0.0320(7) 0.0252(7) -0.0008(5) 0.0039(5) -0.0004(5)
C5A 0.0159(5) 0.0276(6) 0.0260(7) 0.0026(5) 0.0101(5) -0.0012(5)
C6A 0.0189(5) 0.0172(5) 0.0213(6) 0.0017(5) 0.0091(5) -0.0028(4)
C7A 0.0134(5) 0.0160(5) 0.0152(5) 0.0005(4) 0.0069(4) 0.0008(4)
C8A 0.0148(5) 0.0168(5) 0.0153(5) 0.0004(4) 0.0074(4) 0.0016(4)
C8B 0.0162(5) 0.0153(5) 0.0157(5) 0.0015(4) 0.0075(4) 0.0013(4)
C9B 0.0148(5) 0.0152(5) 0.0154(5) 0.0015(4) 0.0066(4) 0.0016(4)
O1B 0.0200(4) 0.0132(4) 0.0200(4) 0.0024(3) 0.0125(4) 0.0027(3)
C1B 0.0162(5) 0.0119(5) 0.0173(6) -0.0010(4) 0.0091(5) 0.0004(4)
C2B 0.0161(5) 0.0196(5) 0.0195(6) -0.0048(5) 0.0039(5) 0.0012(4)
C3B 0.0157(6) 0.0363(7) 0.0383(8) -0.0145(6) 0.0101(6) -0.0009(5)
C4B 0.0301(7) 0.0423(8) 0.0523(10) -0.0166(7) 0.0289(8) -0.0148(6)
C5B 0.0405(8) 0.0277(7) 0.0403(8) -0.0035(6) 0.0311(7) -0.0084(6)
C6B 0.0277(6) 0.0151(5) 0.0264(7) 0.0025(5) 0.0174(6) -0.0005(4)
O1C 0.0157(4) 0.0207(4) 0.0154(4) 0.0012(3) 0.0060(3) 0.0030(3)
C1C 0.0117(5) 0.0153(5) 0.0149(5) -0.0012(4) 0.0048(4) -0.0007(4)
C2C 0.0180(6) 0.0262(6) 0.0227(6) -0.0091(5) 0.0067(5) 0.0038(5)
C3C 0.0207(6) 0.0285(7) 0.0323(8) -0.0078(6) 0.0045(6) 0.0103(5)
C4C 0.0257(7) 0.0187(6) 0.0436(9) 0.0062(6) 0.0012(6) 0.0019(5)
C5C 0.0180(6) 0.0322(7) 0.0318(7) 0.0150(6) 0.0083(6) 0.0003(5)
C6C 0.0121(5) 0.0239(6) 0.0251(6) 0.0064(5) 0.0077(5) -0.0002(4)
C7C 0.0183(5) 0.0163(5) 0.0185(6) -0.0018(4) 0.0081(5) -0.0029(4)
C8C 0.0203(6) 0.0179(5) 0.0210(6) -0.0005(5) 0.0084(5) -0.0031(4)

loop_
_atom_type_symbol
_atom_type_description
_atom_type_scat_dispersion_real
_atom_type_scat_dispersion_imag
_atom_type_scat_source
C C 0.0033 0.0016 'International Tables Vol C Tables 4.2.6.8 and 6.1.1.4'
H H 0.0000 0.0000 'International Tables Vol C Tables 4.2.6.8 and 6.1.1.4'
O O 0.0106 0.0060 'International Tables Vol C Tables 4.2.6.8 and 6.1.1.4'

loop_
_geom_angle_atom_site_label_1
_geom_angle_atom_site_label_2
_geom_angle_atom_site_label_3
_geom_angle
_geom_angle_site_symmetry_1
_geom_angle_site_symmetry_3
_geom_angle_publ_flag
C1A O1A H1A 109.5 . . ?
O1A C1A C7A 108.38(9) . . ?
O1A C1A C2A 106.66(9) . . ?
C7A C1A C2A 110.16(10) . . ?
O1A C1A C6A 110.35(9) . . ?
C7A C1A C6A 110.95(9) . . ?
C2A C1A C6A 110.23(10) . . ?
C3A C2A C1A 111.60(10) . . ?
C3A C2A H2A1 109.3 . . ?
C1A C2A H2A1 109.3 . . ?
C3A C2A H2A2 109.3 . . ?
C1A C2A H2A2 109.3 . . ?
H2A1 C2A H2A2 108.0 . . ?
C2A C3A C4A 111.07(11) . . ?
C2A C3A H3A1 109.4 . . ?
C4A C3A H3A1 109.4 . . ?
C2A C3A H3A2 109.4 . . ?
C4A C3A H3A2 109.4 . . ?
H3A1 C3A H3A2 108.0 . . ?
C3A C4A C5A 110.80(11) . . ?
C3A C4A H4A1 109.5 . . ?
C5A C4A H4A1 109.5 . . ?
C3A C4A H4A2 109.5 . . ?
C5A C4A H4A2 109.5 . . ?
H4A1 C4A H4A2 108.1 . . ?
C4A C5A C6A 110.99(11) . . ?
C4A C5A H5A1 109.4 . . ?
C6A C5A H5A1 109.4 . . ?
C4A C5A H5A2 109.4 . . ?
C6A C5A H5A2 109.4 . . ?
H5A1 C5A H5A2 108.0 . . ?
C5A C6A C1A 111.35(10) . . ?
C5A C6A H6A1 109.4 . . ?
C1A C6A H6A1 109.4 . . ?
C5A C6A H6A2 109.4 . . ?
C1A C6A H6A2 109.4 . . ?
H6A1 C6A H6A2 108.0 . . ?
C8A C7A C1A 177.02(11) . . ?
C7A C8A C8B 178.51(13) . . ?
C9B C8B C8A 178.85(12) . . ?
C8B C9B C1B 175.31(11) . . ?
C1B O1B H1B 109.5 . . ?
O1B C1B C9B 108.32(9) . . ?
O1B C1B C6B 106.99(9) . . ?
C9B C1B C6B 110.88(10) . . ?
O1B C1B C2B 110.07(10) . . ?
C9B C1B C2B 110.36(9) . . ?
C6B C1B C2B 110.14(10) . . ?
C3B C2B C1B 111.37(11) . . ?
C3B C2B H2B1 109.4 . . ?
C1B C2B H2B1 109.4 . . ?
C3B C2B H2B2 109.4 . . ?
C1B C2B H2B2 109.4 . . ?
H2B1 C2B H2B2 108.0 . . ?
C4B C3B C2B 110.81(12) . . ?
C4B C3B H3B1 109.5 . . ?
C2B C3B H3B1 109.5 . . ?
C4B C3B H3B2 109.5 . . ?
C2B C3B H3B2 109.5 . . ?
H3B1 C3B H3B2 108.1 . . ?
C5B C4B C3B 111.11(12) . . ?
C5B C4B H4B1 109.4 . . ?
C3B C4B H4B1 109.4 . . ?
C5B C4B H4B2 109.4 . . ?
C3B C4B H4B2 109.4 . . ?
H4B1 C4B H4B2 108.0 . . ?
C4B C5B C6B 111.56(12) . . ?
C4B C5B H5B1 109.3 . . ?
C6B C5B H5B1 109.3 . . ?
C4B C5B H5B2 109.3 . . ?
C6B C5B H5B2 109.3 . . ?
H5B1 C5B H5B2 108.0 . . ?
C5B C6B C1B 112.02(11) . . ?
C5B C6B H6B1 109.2 . . ?
C1B C6B H6B1 109.2 . . ?
C5B C6B H6B2 109.2 . . ?
C1B C6B H6B2 109.2 . . ?
H6B1 C6B H6B2 107.9 . . ?
C1C O1C H1C 109.5 . . ?
O1C C1C C7C 109.93(10) . . ?
O1C C1C C6C 110.48(9) . . ?
C7C C1C C6C 110.37(10) . . ?
O1C C1C C2C 106.90(9) . . ?
C7C C1C C2C 109.13(10) . . ?
C6C C1C C2C 109.95(10) . . ?
C3C C2C C1C 111.66(11) . . ?
C3C C2C H2C1 109.3 . . ?
C1C C2C H2C1 109.3 . . ?
C3C C2C H2C2 109.3 . . ?
C1C C2C H2C2 109.3 . . ?
H2C1 C2C H2C2 107.9 . . ?
C4C C3C C2C 111.21(11) . . ?
C4C C3C H3C1 109.4 . . ?
C2C C3C H3C1 109.4 . . ?
C4C C3C H3C2 109.4 . . ?
C2C C3C H3C2 109.4 . . ?
H3C1 C3C H3C2 108.0 . . ?
C5C C4C C3C 111.54(11) . . ?
C5C C4C H4C1 109.3 . . ?
C3C C4C H4C1 109.3 . . ?
C5C C4C H4C2 109.3 . . ?
C3C C4C H4C2 109.3 . . ?
H4C1 C4C H4C2 108.0 . . ?
C4C C5C C6C 111.06(13) . . ?
C4C C5C H5C1 109.4 . . ?
C6C C5C H5C1 109.4 . . ?
C4C C5C H5C2 109.4 . . ?
C6C C5C H5C2 109.4 . . ?
H5C1 C5C H5C2 108.0 . . ?
C5C C6C C1C 111.56(10) . . ?
C5C C6C H6C1 109.3 . . ?
C1C C6C H6C1 109.3 . . ?
C5C C6C H6C2 109.3 . . ?
C1C C6C H6C2 109.3 . . ?
H6C1 C6C H6C2 108.0 . . ?
C8C C7C C1C 174.92(13) . . ?
C7C C8C C8C 179.74(19) . 3_767 ?

loop_
_geom_bond_atom_site_label_1
_geom_bond_atom_site_label_2
_geom_bond_distance
_geom_bond_site_symmetry_2
_geom_bond_publ_flag
O1A C1A 1.4418(13) . ?
O1A H1A 0.8400 . ?
C1A C7A 1.4788(16) . ?
C1A C2A 1.5360(17) . ?
C1A C6A 1.5373(16) . ?
C2A C3A 1.5280(17) . ?
C2A H2A1 0.9900 . ?
C2A H2A2 0.9900 . ?
C3A C4A 1.5279(19) . ?
C3A H3A1 0.9900 . ?
C3A H3A2 0.9900 . ?
C4A C5A 1.530(2) . ?
C4A H4A1 0.9900 . ?
C4A H4A2 0.9900 . ?
C5A C6A 1.5317(18) . ?
C5A H5A1 0.9900 . ?
C5A H5A2 0.9900 . ?
C6A H6A1 0.9900 . ?
C6A H6A2 0.9900 . ?
C7A C8A 1.2089(17) . ?
C8A C8B 1.3769(16) . ?
C8B C9B 1.2047(17) . ?
C9B C1B 1.4821(16) . ?
O1B C1B 1.4336(13) . ?
O1B H1B 0.8400 . ?
C1B C6B 1.5347(16) . ?
C1B C2B 1.5383(19) . ?
C2B C3B 1.5308(19) . ?
C2B H2B1 0.9900 . ?
C2B H2B2 0.9900 . ?
C3B C4B 1.529(2) . ?
C3B H3B1 0.9900 . ?
C3B H3B2 0.9900 . ?
C4B C5B 1.527(3) . ?
C4B H4B1 0.9900 . ?
C4B H4B2 0.9900 . ?
C5B C6B 1.5287(18) . ?
C5B H5B1 0.9900 . ?
C5B H5B2 0.9900 . ?
C6B H6B1 0.9900 . ?
C6B H6B2 0.9900 . ?
O1C C1C 1.4371(15) . ?
O1C H1C 0.8400 . ?
C1C C7C 1.4797(17) . ?
C1C C6C 1.5322(16) . ?
C1C C2C 1.5353(16) . ?
C2C C3C 1.532(2) . ?
C2C H2C1 0.9900 . ?
C2C H2C2 0.9900 . ?
C3C C4C 1.523(2) . ?
C3C H3C1 0.9900 . ?
C3C H3C2 0.9900 . ?
C4C C5C 1.522(2) . ?
C4C H4C1 0.9900 . ?
C4C H4C2 0.9900 . ?
C5C C6C 1.5283(19) . ?
C5C H5C1 0.9900 . ?
C5C H5C2 0.9900 . ?
C6C H6C1 0.9900 . ?
C6C H6C2 0.9900 . ?
C7C C8C 1.2040(18) . ?
C8C C8C 1.382(3) 3_767 ?

loop_
_geom_hbond_atom_site_label_D
_geom_hbond_atom_site_label_H
_geom_hbond_atom_site_label_A
_geom_hbond_distance_DH
_geom_hbond_distance_HA
_geom_hbond_distance_DA
_geom_hbond_angle_DHA
_geom_hbond_site_symmetry_A
O1A H1A O1C 0.84 1.90 2.7369(16) 175.7 2_656
O1B H1B O1A 0.84 1.87 2.7041(12) 176.4 4_575
O1C H1C O1B 0.84 1.92 2.7316(13) 160.8 .

loop_
_geom_torsion_atom_site_label_1
_geom_torsion_atom_site_label_2
_geom_torsion_atom_site_label_3
_geom_torsion_atom_site_label_4
_geom_torsion
_geom_torsion_site_symmetry_1
_geom_torsion_site_symmetry_2
_geom_torsion_site_symmetry_3
_geom_torsion_site_symmetry_4
_geom_torsion_publ_flag
O1A C1A C2A C3A -175.29(9) . . . . ?
C7A C1A C2A C3A 67.30(12) . . . . ?
C6A C1A C2A C3A -55.47(13) . . . . ?
C1A C2A C3A C4A 56.24(14) . . . . ?
C2A C3A C4A C5A -56.24(15) . . . . ?
C3A C4A C5A C6A 56.36(14) . . . . ?
C4A C5A C6A C1A -56.37(14) . . . . ?
O1A C1A C6A C5A 173.05(9) . . . . ?
C7A C1A C6A C5A -66.81(13) . . . . ?
C2A C1A C6A C5A 55.49(13) . . . . ?
O1B C1B C2B C3B 173.66(10) . . . . ?
C9B C1B C2B C3B -66.82(13) . . . . ?
C6B C1B C2B C3B 55.93(13) . . . . ?
C1B C2B C3B C4B -57.06(14) . . . . ?
C2B C3B C4B C5B 56.12(16) . . . . ?
C3B C4B C5B C6B -54.95(16) . . . . ?
C4B C5B C6B C1B 54.70(15) . . . . ?
O1B C1B C6B C5B -174.32(10) . . . . ?
C9B C1B C6B C5B 67.75(14) . . . . ?
C2B C1B C6B C5B -54.70(14) . . . . ?
O1C C1C C2C C3C -175.49(10) . . . . ?
C7C C1C C2C C3C 65.66(14) . . . . ?
C6C C1C C2C C3C -55.53(14) . . . . ?
C1C C2C C3C C4C 55.30(15) . . . . ?
C2C C3C C4C C5C -54.89(16) . . . . ?
C3C C4C C5C C6C 55.40(15) . . . . ?
C4C C5C C6C C1C -56.37(15) . . . . ?
O1C C1C C6C C5C 173.84(10) . . . . ?
C7C C1C C6C C5C -64.37(14) . . . . ?
C2C C1C C6C C5C 56.08(14) . . . . ?
